data_1525679
loop_
_publ_author_name
'Bertheville, B.'
'Herrmannsdoerfer, T.'
'Yvon, K.'

_publ_section_title
;
 Structure data for K2 Mg H4 and Rb2 Ca H4 and comparison with hydride and
 fluoride analogues
;
_journal_name_full 'Journal of Alloys Compd.'
_journal_page_first 13
_journal_page_last 16
_journal_volume 325
_journal_year 2001
_chemical_formula_sum 'Ca D4 Rb2'
_chemical_name_systematic 'Rb2 (Ca D4)'
_space_group_IT_number 139
_symmetry_space_group_name_Hall '-I 4 2'
_symmetry_space_group_name_H-M 'I 4/m m m'
_cell_angle_alpha 90
_cell_angle_beta 90
_cell_angle_gamma 90
_cell_formula_units_Z 2
_cell_length_a 4.4976
_cell_length_b 4.4976
_cell_length_c 14.8294
_cell_volume 299.975
_citation_journal_id_ASTM JALCEU
_cod_data_source_file Bertheville_JALCEU_2001_1320.cif
_cod_data_source_block D4Ca1Rb2
_cod_original_cell_volume 299.9751
_cod_original_formula_sum 'D4 Ca1 Rb2'
_cod_database_code 1525679

loop_
_symmetry_equiv_pos_as_xyz
x,y,z
-y,x,z
-x,-y,z
y,-x,z
x,-y,-z
y,x,-z
-x,y,-z
-y,-x,-z
-x,-y,-z
y,-x,-z
x,y,-z
-y,x,-z
-x,y,z
-y,-x,z
x,-y,z
y,x,z
x+1/2,y+1/2,z+1/2
-y+1/2,x+1/2,z+1/2
-x+1/2,-y+1/2,z+1/2
y+1/2,-x+1/2,z+1/2
x+1/2,-y+1/2,-z+1/2
y+1/2,x+1/2,-z+1/2
-x+1/2,y+1/2,-z+1/2
-y+1/2,-x+1/2,-z+1/2
-x+1/2,-y+1/2,-z+1/2
y+1/2,-x+1/2,-z+1/2
x+1/2,y+1/2,-z+1/2
-y+1/2,x+1/2,-z+1/2
-x+1/2,y+1/2,z+1/2
-y+1/2,-x+1/2,z+1/2
x+1/2,-y+1/2,z+1/2
y+1/2,x+1/2,z+1/2

loop_
_atom_site_label
_atom_site_type_symbol
_atom_site_fract_x
_atom_site_fract_y
_atom_site_fract_z
_atom_site_occupancy
_atom_site_U_iso_or_equiv
Rb1 Rb+1 0 0 0.3496 1 0.0
D1 D-1 0 0 0.1548 1 0.0
Ca1 Ca+2 0 0 0 1 0.0
D2 D-1 0 0.5 0 1 0.0
